data_7708521
loop_
_publ_author_name
'Casper, Larissa Alina'
'Ebel, Viktoria'
'Linseis, Michael'
'Winter, Rainer'

_publ_section_title
;
 Five Shades of Green: Substituent Influence on the (Spectro-)
 Electrochemical Properties of Diferrocenylphenyl Methylium Dyes
;
_journal_name_full 'Dalton Transactions'
_journal_paper_doi 10.1039/D1DT03009D
_journal_year 2021
_chemical_formula_moiety 'C29 H22 F6 Fe2 O'
_chemical_formula_sum 'C29 H22 F6 Fe2 O'
_chemical_formula_weight 612.16
_space_group_crystal_system orthorhombic
_space_group_IT_number 43
_space_group_name_Hall 'F 2 -2d'
_space_group_name_H-M_alt 'F d d 2'
_atom_sites_solution_hydrogens geom
_audit_creation_date 2021-03-26
_audit_creation_method
;
Olex2 1.3
(compiled 2020.07.31 svn.rc2a77460 for OlexSys, GUI svn.r6145)
;
_audit_update_record
;
2021-07-09 deposited with the CCDC.	2021-10-06 downloaded from the CCDC.
;
_cell_angle_alpha 90
_cell_angle_beta 90
_cell_angle_gamma 90
_cell_formula_units_Z 16
_cell_length_a 15.9862(5)
_cell_length_b 40.2342(8)
_cell_length_c 14.6279(3)
_cell_measurement_reflns_used 20105
_cell_measurement_temperature 100
_cell_measurement_theta_max 28.15
_cell_measurement_theta_min 2.42
_cell_volume 9408.5(4)
_computing_cell_refinement
;
X-Area Recipe 1.33.0.0 (STOE, 2015)
;
_computing_data_collection
;
X-Area WinXpose 2.0.22.0 (STOE, 2016)
;
_computing_data_reduction
;
X-Area Integrate 1.74.2.0 (STOE, 2018)
X-Area LANA 1.75.3.0 (STOE, 2018)
;
_computing_molecular_graphics 'Olex2 1.3 (Dolomanov et al., 2009)'
_computing_publication_material 'Olex2 1.3 (Dolomanov et al., 2009)'
_computing_structure_refinement 'SHELXL 2018/3 (Sheldrick, 2015)'
_computing_structure_solution 'ShelXT (Sheldrick, 2015)'
_diffrn_ambient_temperature 100.0
_diffrn_detector_area_resol_mean 6.67
_diffrn_detector_type 'STOE Imaging Plate'
_diffrn_measured_fraction_theta_full 0.998
_diffrn_measured_fraction_theta_max 0.990
_diffrn_measurement_details
;
 185 frames, detector distance = 100 mm
;
_diffrn_measurement_device '2-circle diffractometer'
_diffrn_measurement_device_type 'STOE IPDS 2T'
_diffrn_measurement_method 'rotation method, \w scans'
_diffrn_radiation_type MoK\a
_diffrn_radiation_wavelength 0.71073
_diffrn_reflns_av_R_equivalents 0.0226
_diffrn_reflns_av_unetI/netI 0.0276
_diffrn_reflns_Laue_measured_fraction_full 0.998
_diffrn_reflns_Laue_measured_fraction_max 0.990
_diffrn_reflns_limit_h_max 20
_diffrn_reflns_limit_h_min -20
_diffrn_reflns_limit_k_max 52
_diffrn_reflns_limit_k_min -51
_diffrn_reflns_limit_l_max 18
_diffrn_reflns_limit_l_min -18
_diffrn_reflns_number 9610
_diffrn_reflns_point_group_measured_fraction_full 0.999
_diffrn_reflns_point_group_measured_fraction_max 0.991
_diffrn_reflns_theta_full 25.242
_diffrn_reflns_theta_max 27.576
_diffrn_reflns_theta_min 2.422
_exptl_absorpt_coefficient_mu 1.304
_exptl_absorpt_correction_T_max 0.3406
_exptl_absorpt_correction_T_min 0.2202
_exptl_absorpt_correction_type multi-scan
_exptl_absorpt_process_details
;
STOE LANA, absorption correction by scaling of reflection intensities.
J. Koziskova, F. Hahn, J. Richter, J. Kozisek, "Comparison of different
absorption corrections on the model structure of tetrakis(\m~2~-acetato)-
diaqua-di-copper(II)", Acta Chimica Slovaca, vol. 9, no. 2, 2016, pp. 136 - 140.
Afterwards a spherical absorption correction was performed within STOE LANA.
;
_exptl_crystal_colour orange
_exptl_crystal_colour_primary orange
_exptl_crystal_density_diffrn 1.729
_exptl_crystal_density_method 'not measured'
_exptl_crystal_description cube
_exptl_crystal_F_000 4960
_exptl_crystal_size_max 0.6
_exptl_crystal_size_mid 0.467
_exptl_crystal_size_min 0.2
_refine_diff_density_max 0.266
_refine_diff_density_min -0.368
_refine_diff_density_rms 0.056
_refine_ls_abs_structure_details
;
 Flack x determined using 2366 quotients [(I+)-(I-)]/[(I+)+(I-)]
 (Parsons, Flack and Wagner, Acta Cryst. B69 (2013) 249-259).
;
_refine_ls_abs_structure_Flack 0.000
_refine_ls_extinction_coef 0.00010(2)
_refine_ls_extinction_expression Fc^*^=kFc[1+0.001xFc^2^\l^3^/sin(2\q)]^-1/4^
_refine_ls_extinction_method 'SHELXL-2018/3 (Sheldrick 2018)'
_refine_ls_goodness_of_fit_ref 1.024
_refine_ls_hydrogen_treatment constr
_refine_ls_matrix_type full
_refine_ls_number_parameters 346
_refine_ls_number_reflns 5389
_refine_ls_number_restraints 1
_refine_ls_restrained_S_all 1.024
_refine_ls_R_factor_all 0.0264
_refine_ls_R_factor_gt 0.0238
_refine_ls_shift/su_max 0.001
_refine_ls_shift/su_mean 0.000
_refine_ls_structure_factor_coef Fsqd
_refine_ls_weighting_details 'w=1/[\s^2^(Fo^2^)+(0.0323P)^2^+10.6031P] where P=(Fo^2^+2Fc^2^)/3'
_refine_ls_weighting_scheme calc
_refine_ls_wR_factor_gt 0.0577
_refine_ls_wR_factor_ref 0.0589
_reflns_Friedel_coverage 0.925
_reflns_Friedel_fraction_full 1.000
_reflns_Friedel_fraction_max 0.992
_reflns_number_gt 5092
_reflns_number_total 5389
_reflns_threshold_expression 'I > 2\s(I)'
_cod_data_source_file d1dt03009d2.cif
_cod_data_source_block lc51b
_cod_database_code 7708521
_shelx_shelxl_version_number 2018/3
_shelx_space_group_comment
;
The symmetry employed for this shelxl refinement is uniquely defined
by the following loop, which should always be used as a source of
symmetry information in preference to the above space-group names.
They are only intended as comments.
;
_shelx_estimated_absorpt_t_max 0.780
_shelx_estimated_absorpt_t_min 0.508
_olex2_refinement_description
;
1. Twinned data refinement
 Scales: 0.500(15)
 0.500(15)
2. Fixed Uiso
 At 1.2 times of:
  All C(H) groups
 At 1.5 times of:
  All O(H) groups
3.a Aromatic/amide H refined with riding coordinates:
 C3(H3), C4(H4), C5(H5), C6(H6), C7(H7), C8(H8), C9(H9), C10(H10), C11(H11),
 C13(H13), C14(H14), C15(H15), C16(H16), C17(H17), C18(H18), C19(H19), C20(H20),
  C21(H21), C23(H23), C25(H25), C27(H27)
3.b Idealised tetrahedral OH refined as rotating group:
 O1(H1)
;
_olex2_submission_special_instructions 'No special instructions were received'

loop_
_space_group_symop_operation_xyz
'x, y, z'
'-x, -y, z'
'x+1/4, -y+1/4, z+1/4'
'-x+1/4, y+1/4, z+1/4'
'x, y+1/2, z+1/2'
'-x, -y+1/2, z+1/2'
'x+1/4, -y+3/4, z+3/4'
'-x+1/4, y+3/4, z+3/4'
'x+1/2, y, z+1/2'
'-x+1/2, -y, z+1/2'
'x+3/4, -y+1/4, z+3/4'
'-x+3/4, y+1/4, z+3/4'
'x+1/2, y+1/2, z'
'-x+1/2, -y+1/2, z'
'x+3/4, -y+3/4, z+1/4'
'-x+3/4, y+3/4, z+1/4'

loop_
_atom_site_label
_atom_site_type_symbol
_atom_site_fract_x
_atom_site_fract_y
_atom_site_fract_z
_atom_site_U_iso_or_equiv
_atom_site_adp_type
_atom_site_occupancy
_atom_site_site_symmetry_order
_atom_site_calc_flag
_atom_site_refinement_flags_posn
_atom_site_refinement_flags_adp
_atom_site_refinement_flags_occupancy
_atom_site_disorder_assembly
_atom_site_disorder_group
Fe1 Fe 0.57489(3) 0.42778(2) 0.30268(2) 0.01799(10) Uani 1 1 d . . . . .
Fe2 Fe 0.82573(2) 0.51551(2) 0.45424(3) 0.01694(10) Uani 1 1 d . . . . .
F1 F 0.70569(13) 0.35247(5) 0.65595(13) 0.0314(4) Uani 1 1 d . . . . .
F2 F 0.65048(14) 0.36450(6) 0.78463(14) 0.0377(5) Uani 1 1 d . . . . .
F3 F 0.76277(12) 0.38906(5) 0.74149(15) 0.0348(5) Uani 1 1 d . . . . .
F4 F 0.36848(12) 0.43376(7) 0.59964(14) 0.0426(6) Uani 1 1 d . . . . .
F5 F 0.40622(14) 0.47024(6) 0.6942(2) 0.0515(7) Uani 1 1 d . . . . .
F6 F 0.39234(13) 0.41975(7) 0.73758(15) 0.0468(6) Uani 1 1 d . . . . .
O1 O 0.61655(12) 0.49612(5) 0.46173(15) 0.0187(4) Uani 1 1 d . . . . .
H1 H 0.647566 0.511949 0.445809 0.028 Uiso 1 1 calc R U . . .
C1 C 0.66594(16) 0.46670(7) 0.47313(18) 0.0159(5) Uani 1 1 d . . . . .
C2 C 0.66721(17) 0.44656(7) 0.38609(19) 0.0162(5) Uani 1 1 d . . . . .
C3 C 0.67342(18) 0.41091(8) 0.3786(2) 0.0218(6) Uani 1 1 d . . . . .
H3 H 0.670466 0.395478 0.427685 0.026 Uiso 1 1 calc R U . . .
C4 C 0.6848(2) 0.40297(8) 0.2846(2) 0.0261(7) Uani 1 1 d . . . . .
H4 H 0.690947 0.381240 0.260112 0.031 Uiso 1 1 calc R U . . .
C5 C 0.68525(19) 0.43282(9) 0.2339(2) 0.0240(6) Uani 1 1 d . . . . .
H5 H 0.691740 0.434598 0.169579 0.029 Uiso 1 1 calc R U . . .
C6 C 0.67432(17) 0.45986(8) 0.2959(2) 0.0199(5) Uani 1 1 d . . . . .
H6 H 0.672158 0.482726 0.279902 0.024 Uiso 1 1 calc R U . . .
C7 C 0.4614(2) 0.42727(11) 0.3682(2) 0.0356(8) Uani 1 1 d . . . . .
H7 H 0.452214 0.430206 0.431869 0.043 Uiso 1 1 calc R U . . .
C8 C 0.4749(2) 0.39680(9) 0.3234(2) 0.0309(7) Uani 1 1 d . . . . .
H8 H 0.476767 0.375544 0.351604 0.037 Uiso 1 1 calc R U . . .
C9 C 0.4851(2) 0.40326(9) 0.2293(2) 0.0293(7) Uani 1 1 d . . . . .
H9 H 0.494839 0.387109 0.183132 0.035 Uiso 1 1 calc R U . . .
C10 C 0.4783(2) 0.43759(9) 0.2157(3) 0.0317(7) Uani 1 1 d . . . . .
H10 H 0.482681 0.448734 0.158663 0.038 Uiso 1 1 calc R U . . .
C11 C 0.4639(2) 0.45289(8) 0.3013(3) 0.0392(9) Uani 1 1 d . . . . .
H11 H 0.457128 0.476019 0.312085 0.047 Uiso 1 1 calc R U . . .
C12 C 0.75484(17) 0.47624(7) 0.49889(18) 0.0161(5) Uani 1 1 d . . . . .
C13 C 0.77680(17) 0.49708(7) 0.57431(19) 0.0183(5) Uani 1 1 d . . . . .
H13 H 0.738828 0.508072 0.614085 0.022 Uiso 1 1 calc R U . . .
C14 C 0.86585(18) 0.49845(7) 0.57925(19) 0.0205(6) Uani 1 1 d . . . . .
H14 H 0.897670 0.510689 0.622564 0.025 Uiso 1 1 calc R U . . .
C15 C 0.89875(18) 0.47817(8) 0.5076(2) 0.0215(6) Uani 1 1 d . . . . .
H15 H 0.956341 0.474424 0.495286 0.026 Uiso 1 1 calc R U . . .
C16 C 0.83041(17) 0.46456(7) 0.4577(2) 0.0188(5) Uani 1 1 d . . . . .
H16 H 0.834319 0.450248 0.406213 0.023 Uiso 1 1 calc R U . . .
C17 C 0.76153(19) 0.54424(8) 0.3610(2) 0.0248(6) Uani 1 1 d . . . . .
H17 H 0.706082 0.540694 0.339772 0.030 Uiso 1 1 calc R U . . .
C18 C 0.7847(2) 0.56353(7) 0.4373(2) 0.0296(7) Uani 1 1 d . . . . .
H18 H 0.747452 0.575114 0.476687 0.035 Uiso 1 1 calc R U . . .
C19 C 0.8730(2) 0.56267(8) 0.4452(2) 0.0317(7) Uani 1 1 d . . . . .
H19 H 0.905425 0.573634 0.490498 0.038 Uiso 1 1 calc R U . . .
C20 C 0.9041(2) 0.54251(9) 0.3734(2) 0.0291(7) Uani 1 1 d . . . . .
H20 H 0.961292 0.537529 0.362127 0.035 Uiso 1 1 calc R U . . .
C21 C 0.8351(2) 0.53109(8) 0.3214(2) 0.0243(6) Uani 1 1 d . . . . .
H21 H 0.837839 0.517076 0.269204 0.029 Uiso 1 1 calc R U . . .
C22 C 0.62758(17) 0.44684(6) 0.55117(18) 0.0158(5) Uani 1 1 d . . . . .
C23 C 0.67424(17) 0.42290(7) 0.59760(19) 0.0170(5) Uani 1 1 d . . . . .
H23 H 0.731315 0.419495 0.582110 0.020 Uiso 1 1 calc R U . . .
C24 C 0.63780(17) 0.40405(7) 0.66624(18) 0.0163(5) Uani 1 1 d . . . . .
C25 C 0.55489(17) 0.40881(7) 0.69137(18) 0.0175(5) Uani 1 1 d . . . . .
H25 H 0.530146 0.395892 0.738520 0.021 Uiso 1 1 calc R U . . .
C26 C 0.50939(17) 0.43288(7) 0.64583(18) 0.0168(5) Uani 1 1 d . . . . .
C27 C 0.54476(17) 0.45185(7) 0.57603(18) 0.0161(5) Uani 1 1 d . . . . .
H27 H 0.512188 0.468185 0.545520 0.019 Uiso 1 1 calc R U . . .
C28 C 0.68891(18) 0.37784(7) 0.7123(2) 0.0212(6) Uani 1 1 d . . . . .
C29 C 0.42014(18) 0.43901(8) 0.6702(2) 0.0211(6) Uani 1 1 d . . . . .

loop_
_atom_site_aniso_label
_atom_site_aniso_U_11
_atom_site_aniso_U_22
_atom_site_aniso_U_33
_atom_site_aniso_U_23
_atom_site_aniso_U_13
_atom_site_aniso_U_12
Fe1 0.01872(19) 0.01913(19) 0.01611(17) -0.00181(15) -0.00091(16) -0.00116(15)
Fe2 0.01433(17) 0.01895(19) 0.01753(18) 0.00074(15) 0.00154(16) -0.00197(14)
F1 0.0402(11) 0.0223(9) 0.0316(9) -0.0025(8) -0.0068(9) 0.0122(8)
F2 0.0360(11) 0.0462(12) 0.0309(10) 0.0209(9) 0.0073(8) 0.0124(9)
F3 0.0262(10) 0.0282(10) 0.0499(11) 0.0043(9) -0.0204(9) 0.0011(8)
F4 0.0150(9) 0.0821(17) 0.0308(10) -0.0008(11) -0.0029(8) 0.0019(9)
F5 0.0318(11) 0.0379(12) 0.0848(19) -0.0206(13) 0.0191(13) 0.0074(9)
F6 0.0224(9) 0.0735(15) 0.0446(13) 0.0339(12) 0.0173(9) 0.0135(11)
O1 0.0161(9) 0.0151(9) 0.0250(10) 0.0025(8) 0.0023(8) 0.0019(7)
C1 0.0134(12) 0.0173(12) 0.0169(12) -0.0005(10) 0.0010(9) 0.0000(9)
C2 0.0128(12) 0.0204(13) 0.0153(12) -0.0022(11) -0.0005(9) 0.0004(10)
C3 0.0229(14) 0.0225(14) 0.0201(13) -0.0007(11) -0.0014(11) 0.0048(11)
C4 0.0268(15) 0.0273(15) 0.0242(15) -0.0076(12) -0.0004(12) 0.0099(13)
C5 0.0206(15) 0.0350(16) 0.0165(13) -0.0053(12) 0.0008(11) 0.0031(12)
C6 0.0169(13) 0.0250(13) 0.0179(13) 0.0003(11) 0.0014(11) -0.0009(10)
C7 0.0207(16) 0.060(2) 0.0265(16) -0.0121(15) 0.0013(13) -0.0077(15)
C8 0.0322(17) 0.0338(17) 0.0268(15) 0.0042(13) -0.0015(13) -0.0129(14)
C9 0.0318(17) 0.0326(17) 0.0235(15) -0.0046(13) -0.0045(12) -0.0101(14)
C10 0.0216(15) 0.0397(18) 0.0338(17) 0.0117(15) -0.0092(13) -0.0066(13)
C11 0.0151(14) 0.0297(17) 0.073(3) -0.0091(19) -0.0077(17) 0.0008(12)
C12 0.0158(12) 0.0151(12) 0.0173(12) 0.0012(10) -0.0002(10) -0.0005(9)
C13 0.0156(12) 0.0232(13) 0.0161(11) 0.0001(11) 0.0019(10) -0.0033(10)
C14 0.0190(13) 0.0241(14) 0.0184(12) 0.0019(11) -0.0005(11) -0.0038(11)
C15 0.0133(12) 0.0285(15) 0.0228(14) 0.0043(12) 0.0008(11) 0.0015(11)
C16 0.0169(12) 0.0185(12) 0.0210(12) 0.0020(12) 0.0019(11) 0.0012(10)
C17 0.0196(14) 0.0244(15) 0.0304(15) 0.0093(12) 0.0011(12) -0.0023(11)
C18 0.0373(18) 0.0162(13) 0.0352(17) 0.0036(12) 0.0112(14) -0.0002(12)
C19 0.0368(17) 0.0284(15) 0.0299(15) 0.0036(14) -0.0017(14) -0.0157(13)
C20 0.0214(14) 0.0374(18) 0.0284(16) 0.0105(14) 0.0026(12) -0.0054(13)
C21 0.0271(15) 0.0268(15) 0.0191(13) 0.0057(12) 0.0009(11) 0.0005(12)
C22 0.0185(12) 0.0155(11) 0.0133(11) -0.0019(10) -0.0009(10) 0.0000(10)
C23 0.0125(12) 0.0200(12) 0.0186(12) -0.0026(11) -0.0012(10) -0.0001(9)
C24 0.0172(13) 0.0158(12) 0.0159(11) -0.0008(10) -0.0027(10) 0.0007(10)
C25 0.0176(12) 0.0197(12) 0.0153(11) -0.0002(10) 0.0002(10) -0.0017(10)
C26 0.0137(12) 0.0198(13) 0.0169(12) -0.0019(10) 0.0018(10) 0.0004(10)
C27 0.0151(12) 0.0169(12) 0.0162(11) 0.0008(10) -0.0011(10) 0.0011(10)
C28 0.0200(13) 0.0239(14) 0.0195(13) 0.0011(11) -0.0029(11) 0.0006(11)
C29 0.0186(13) 0.0255(14) 0.0192(12) 0.0022(11) 0.0019(10) 0.0019(11)

loop_
_atom_type_symbol
_atom_type_description
_atom_type_scat_dispersion_real
_atom_type_scat_dispersion_imag
_atom_type_scat_source
C C 0.0033 0.0016 'International Tables Vol C Tables 4.2.6.8 and 6.1.1.4'
H H 0.0000 0.0000 'International Tables Vol C Tables 4.2.6.8 and 6.1.1.4'
F F 0.0171 0.0103 'International Tables Vol C Tables 4.2.6.8 and 6.1.1.4'
Fe Fe 0.3463 0.8444 'International Tables Vol C Tables 4.2.6.8 and 6.1.1.4'
O O 0.0106 0.0060 'International Tables Vol C Tables 4.2.6.8 and 6.1.1.4'

loop_
_geom_angle_atom_site_label_1
_geom_angle_atom_site_label_2
_geom_angle_atom_site_label_3
_geom_angle
_geom_angle_site_symmetry_1
_geom_angle_site_symmetry_3
_geom_angle_publ_flag
C3 Fe1 C2 41.16(12) . . ?
C3 Fe1 C6 68.77(12) . . ?
C3 Fe1 C7 115.10(14) . . ?
C3 Fe1 C8 108.59(14) . . ?
C3 Fe1 C9 131.74(13) . . ?
C4 Fe1 C2 68.82(12) . . ?
C4 Fe1 C3 40.83(12) . . ?
C4 Fe1 C5 40.49(13) . . ?
C4 Fe1 C6 68.52(13) . . ?
C4 Fe1 C7 144.86(16) . . ?
C4 Fe1 C8 113.17(15) . . ?
C4 Fe1 C9 107.48(14) . . ?
C4 Fe1 C10 131.81(14) . . ?
C4 Fe1 C11 171.97(16) . . ?
C5 Fe1 C2 68.64(11) . . ?
C5 Fe1 C3 68.56(12) . . ?
C5 Fe1 C6 40.82(12) . . ?
C5 Fe1 C7 174.57(16) . . ?
C5 Fe1 C8 143.84(14) . . ?
C5 Fe1 C9 113.33(13) . . ?
C5 Fe1 C11 134.21(15) . . ?
C6 Fe1 C2 40.69(11) . . ?
C6 Fe1 C7 135.62(14) . . ?
C6 Fe1 C8 174.19(13) . . ?
C7 Fe1 C2 111.15(12) . . ?
C8 Fe1 C2 134.02(12) . . ?
C8 Fe1 C7 40.12(15) . . ?
C9 Fe1 C2 172.27(13) . . ?
C9 Fe1 C6 145.31(12) . . ?
C9 Fe1 C7 67.65(14) . . ?
C9 Fe1 C8 40.26(13) . . ?
C10 Fe1 C2 147.31(13) . . ?
C10 Fe1 C3 170.78(14) . . ?
C10 Fe1 C5 109.15(14) . . ?
C10 Fe1 C6 115.79(13) . . ?
C10 Fe1 C7 67.90(15) . . ?
C10 Fe1 C8 67.62(14) . . ?
C10 Fe1 C9 40.08(14) . . ?
C10 Fe1 C11 40.53(17) . . ?
C11 Fe1 C2 116.58(13) . . ?
C11 Fe1 C3 147.10(15) . . ?
C11 Fe1 C6 111.22(13) . . ?
C11 Fe1 C7 40.65(17) . . ?
C11 Fe1 C8 67.95(15) . . ?
C11 Fe1 C9 67.89(15) . . ?
C12 Fe2 C13 40.69(11) . . ?
C12 Fe2 C14 68.40(11) . . ?
C12 Fe2 C15 68.29(11) . . ?
C12 Fe2 C16 40.77(11) . . ?
C12 Fe2 C17 111.56(11) . . ?
C12 Fe2 C18 125.86(12) . . ?
C13 Fe2 C17 125.22(12) . . ?
C14 Fe2 C13 40.55(11) . . ?
C14 Fe2 C15 40.67(12) . . ?
C14 Fe2 C17 158.60(12) . . ?
C15 Fe2 C13 68.24(12) . . ?
C15 Fe2 C17 160.60(13) . . ?
C16 Fe2 C13 68.49(12) . . ?
C16 Fe2 C14 68.48(12) . . ?
C16 Fe2 C15 40.54(11) . . ?
C16 Fe2 C17 126.48(12) . . ?
C16 Fe2 C18 162.48(13) . . ?
C18 Fe2 C13 108.64(12) . . ?
C18 Fe2 C14 121.37(13) . . ?
C18 Fe2 C15 156.03(14) . . ?
C18 Fe2 C17 40.03(14) . . ?
C19 Fe2 C12 159.81(13) . . ?
C19 Fe2 C13 121.91(13) . . ?
C19 Fe2 C14 104.59(13) . . ?
C19 Fe2 C15 119.51(13) . . ?
C19 Fe2 C16 156.13(14) . . ?
C19 Fe2 C17 67.74(13) . . ?
C19 Fe2 C18 40.41(14) . . ?
C19 Fe2 C21 68.16(14) . . ?
C20 Fe2 C12 159.32(13) . . ?
C20 Fe2 C13 156.97(13) . . ?
C20 Fe2 C14 120.17(13) . . ?
C20 Fe2 C15 105.10(13) . . ?
C20 Fe2 C16 121.64(14) . . ?
C20 Fe2 C17 67.86(13) . . ?
C20 Fe2 C18 68.00(14) . . ?
C20 Fe2 C19 40.64(15) . . ?
C20 Fe2 C21 40.58(13) . . ?
C21 Fe2 C12 125.35(12) . . ?
C21 Fe2 C13 161.27(12) . . ?
C21 Fe2 C14 157.45(13) . . ?
C21 Fe2 C15 122.81(13) . . ?
C21 Fe2 C16 109.05(13) . . ?
C21 Fe2 C17 40.27(12) . . ?
C21 Fe2 C18 67.76(13) . . ?
C1 O1 H1 109.5 . . ?
O1 C1 C2 110.6(2) . . ?
O1 C1 C12 109.6(2) . . ?
O1 C1 C22 107.4(2) . . ?
C2 C1 C12 109.4(2) . . ?
C2 C1 C22 110.9(2) . . ?
C12 C1 C22 108.9(2) . . ?
C1 C2 Fe1 133.42(19) . . ?
C3 C2 Fe1 68.86(16) . . ?
C3 C2 C1 126.8(3) . . ?
C6 C2 Fe1 69.33(16) . . ?
C6 C2 C1 125.4(3) . . ?
C6 C2 C3 107.3(2) . . ?
Fe1 C3 H3 126.1 . . ?
C2 C3 Fe1 69.98(16) . . ?
C2 C3 H3 126.1 . . ?
C4 C3 Fe1 69.36(17) . . ?
C4 C3 C2 107.8(3) . . ?
C4 C3 H3 126.1 . . ?
Fe1 C4 H4 126.1 . . ?
C3 C4 Fe1 69.82(17) . . ?
C3 C4 H4 125.8 . . ?
C5 C4 Fe1 69.87(18) . . ?
C5 C4 C3 108.5(3) . . ?
C5 C4 H4 125.8 . . ?
Fe1 C5 H5 126.2 . . ?
C4 C5 Fe1 69.64(19) . . ?
C4 C5 H5 125.8 . . ?
C4 C5 C6 108.4(3) . . ?
C6 C5 Fe1 69.94(16) . . ?
C6 C5 H5 125.8 . . ?
Fe1 C6 H6 126.4 . . ?
C2 C6 Fe1 69.98(16) . . ?
C2 C6 H6 125.9 . . ?
C5 C6 Fe1 69.25(17) . . ?
C5 C6 C2 108.1(3) . . ?
C5 C6 H6 125.9 . . ?
Fe1 C7 H7 126.4 . . ?
C8 C7 Fe1 69.9(2) . . ?
C8 C7 H7 126.1 . . ?
C8 C7 C11 107.8(3) . . ?
C11 C7 Fe1 69.3(2) . . ?
C11 C7 H7 126.1 . . ?
Fe1 C8 H8 125.9 . . ?
C7 C8 Fe1 70.03(19) . . ?
C7 C8 H8 125.9 . . ?
C7 C8 C9 108.2(3) . . ?
C9 C8 Fe1 69.73(19) . . ?
C9 C8 H8 125.9 . . ?
Fe1 C9 H9 126.0 . . ?
C8 C9 Fe1 70.01(19) . . ?
C8 C9 H9 125.9 . . ?
C10 C9 Fe1 69.67(18) . . ?
C10 C9 C8 108.1(3) . . ?
C10 C9 H9 125.9 . . ?
Fe1 C10 H10 125.7 . . ?
C9 C10 Fe1 70.25(19) . . ?
C9 C10 H10 125.8 . . ?
C9 C10 C11 108.5(3) . . ?
C11 C10 Fe1 69.85(19) . . ?
C11 C10 H10 125.8 . . ?
Fe1 C11 H11 125.6 . . ?
C7 C11 Fe1 70.1(2) . . ?
C7 C11 H11 126.3 . . ?
C10 C11 Fe1 69.62(19) . . ?
C10 C11 C7 107.4(3) . . ?
C10 C11 H11 126.3 . . ?
C1 C12 Fe2 129.23(19) . . ?
C13 C12 Fe2 70.01(15) . . ?
C13 C12 C1 124.7(2) . . ?
C16 C12 Fe2 69.65(15) . . ?
C16 C12 C1 127.1(2) . . ?
C16 C12 C13 108.1(2) . . ?
Fe2 C13 H13 126.7 . . ?
C12 C13 Fe2 69.30(15) . . ?
C12 C13 H13 126.1 . . ?
C14 C13 Fe2 69.54(16) . . ?
C14 C13 C12 107.9(3) . . ?
C14 C13 H13 126.1 . . ?
Fe2 C14 H14 126.0 . . ?
C13 C14 Fe2 69.91(16) . . ?
C13 C14 H14 126.0 . . ?
C13 C14 C15 107.9(3) . . ?
C15 C14 Fe2 69.68(17) . . ?
C15 C14 H14 126.0 . . ?
Fe2 C15 H15 126.5 . . ?
C14 C15 Fe2 69.65(17) . . ?
C14 C15 H15 125.9 . . ?
C16 C15 Fe2 69.58(16) . . ?
C16 C15 C14 108.3(3) . . ?
C16 C15 H15 125.9 . . ?
Fe2 C16 H16 126.0 . . ?
C12 C16 Fe2 69.57(15) . . ?
C12 C16 H16 126.1 . . ?
C15 C16 Fe2 69.88(16) . . ?
C15 C16 C12 107.8(3) . . ?
C15 C16 H16 126.1 . . ?
Fe2 C17 H17 126.6 . . ?
C18 C17 Fe2 69.75(18) . . ?
C18 C17 H17 125.9 . . ?
C18 C17 C21 108.2(3) . . ?
C21 C17 Fe2 69.32(17) . . ?
C21 C17 H17 125.9 . . ?
Fe2 C18 H18 126.0 . . ?
C17 C18 Fe2 70.22(18) . . ?
C17 C18 H18 125.9 . . ?
C17 C18 C19 108.2(3) . . ?
C19 C18 Fe2 69.45(19) . . ?
C19 C18 H18 125.9 . . ?
Fe2 C19 H19 126.0 . . ?
C18 C19 Fe2 70.14(18) . . ?
C18 C19 H19 126.2 . . ?
C18 C19 C20 107.7(3) . . ?
C20 C19 Fe2 69.32(19) . . ?
C20 C19 H19 126.2 . . ?
Fe2 C20 H20 125.5 . . ?
C19 C20 Fe2 70.04(18) . . ?
C19 C20 H20 126.0 . . ?
C21 C20 Fe2 70.11(18) . . ?
C21 C20 C19 108.1(3) . . ?
C21 C20 H20 126.0 . . ?
Fe2 C21 H21 125.8 . . ?
C17 C21 Fe2 70.41(17) . . ?
C17 C21 C20 107.8(3) . . ?
C17 C21 H21 126.1 . . ?
C20 C21 Fe2 69.31(18) . . ?
C20 C21 H21 126.1 . . ?
C23 C22 C1 120.8(2) . . ?
C27 C22 C1 120.3(2) . . ?
C27 C22 C23 118.9(3) . . ?
C22 C23 H23 119.8 . . ?
C24 C23 C22 120.4(2) . . ?
C24 C23 H23 119.8 . . ?
C23 C24 C25 121.1(3) . . ?
C23 C24 C28 118.8(2) . . ?
C25 C24 C28 120.0(3) . . ?
C24 C25 H25 120.9 . . ?
C26 C25 C24 118.1(3) . . ?
C26 C25 H25 120.9 . . ?
C25 C26 C27 121.5(3) . . ?
C25 C26 C29 120.3(3) . . ?
C27 C26 C29 118.2(3) . . ?
C22 C27 C26 119.9(2) . . ?
C22 C27 H27 120.0 . . ?
C26 C27 H27 120.0 . . ?
F1 C28 C24 111.7(2) . . ?
F2 C28 F1 105.9(2) . . ?
F2 C28 C24 112.9(2) . . ?
F3 C28 F1 106.1(2) . . ?
F3 C28 F2 106.8(2) . . ?
F3 C28 C24 112.9(2) . . ?
F4 C29 C26 112.3(2) . . ?
F5 C29 F4 104.5(3) . . ?
F5 C29 F6 107.5(3) . . ?
F5 C29 C26 112.4(3) . . ?
F6 C29 F4 105.9(3) . . ?
F6 C29 C26 113.6(3) . . ?

loop_
_geom_bond_atom_site_label_1
_geom_bond_atom_site_label_2
_geom_bond_distance
_geom_bond_site_symmetry_2
_geom_bond_publ_flag
Fe1 C2 2.059(3) . ?
Fe1 C3 2.044(3) . ?
Fe1 C4 2.038(3) . ?
Fe1 C5 2.041(3) . ?
Fe1 C6 2.050(3) . ?
Fe1 C7 2.052(3) . ?
Fe1 C8 2.050(3) . ?
Fe1 C9 2.046(3) . ?
Fe1 C10 2.039(3) . ?
Fe1 C11 2.042(3) . ?
Fe2 C12 2.051(3) . ?
Fe2 C13 2.061(3) . ?
Fe2 C14 2.056(3) . ?
Fe2 C15 2.056(3) . ?
Fe2 C16 2.052(3) . ?
Fe2 C17 2.062(3) . ?
Fe2 C18 2.055(3) . ?
Fe2 C19 2.046(3) . ?
Fe2 C20 2.037(3) . ?
Fe2 C21 2.047(3) . ?
F1 C28 1.339(4) . ?
F2 C28 1.337(4) . ?
F3 C28 1.335(3) . ?
F4 C29 1.339(4) . ?
F5 C29 1.323(4) . ?
F6 C29 1.330(4) . ?
O1 H1 0.8400 . ?
O1 C1 1.433(3) . ?
C1 C2 1.509(4) . ?
C1 C12 1.520(4) . ?
C1 C22 1.522(4) . ?
C2 C3 1.442(4) . ?
C2 C6 1.428(4) . ?
C3 H3 0.9500 . ?
C3 C4 1.423(4) . ?
C4 H4 0.9500 . ?
C4 C5 1.411(4) . ?
C5 H5 0.9500 . ?
C5 C6 1.426(4) . ?
C6 H6 0.9500 . ?
C7 H7 0.9500 . ?
C7 C8 1.407(5) . ?
C7 C11 1.422(6) . ?
C8 H8 0.9500 . ?
C8 C9 1.410(5) . ?
C9 H9 0.9500 . ?
C9 C10 1.400(5) . ?
C10 H10 0.9500 . ?
C10 C11 1.414(6) . ?
C11 H11 0.9500 . ?
C12 C13 1.430(4) . ?
C12 C16 1.430(4) . ?
C13 H13 0.9500 . ?
C13 C14 1.426(4) . ?
C14 H14 0.9500 . ?
C14 C15 1.429(4) . ?
C15 H15 0.9500 . ?
C15 C16 1.423(4) . ?
C16 H16 0.9500 . ?
C17 H17 0.9500 . ?
C17 C18 1.409(5) . ?
C17 C21 1.414(4) . ?
C18 H18 0.9500 . ?
C18 C19 1.417(5) . ?
C19 H19 0.9500 . ?
C19 C20 1.418(5) . ?
C20 H20 0.9500 . ?
C20 C21 1.416(5) . ?
C21 H21 0.9500 . ?
C22 C23 1.395(4) . ?
C22 C27 1.388(4) . ?
C23 H23 0.9500 . ?
C23 C24 1.387(4) . ?
C24 C25 1.389(4) . ?
C24 C28 1.494(4) . ?
C25 H25 0.9500 . ?
C25 C26 1.382(4) . ?
C26 C27 1.395(4) . ?
C26 C29 1.491(4) . ?
C27 H27 0.9500 . ?

loop_
_geom_torsion_atom_site_label_1
_geom_torsion_atom_site_label_2
_geom_torsion_atom_site_label_3
_geom_torsion_atom_site_label_4
_geom_torsion
_geom_torsion_site_symmetry_1
_geom_torsion_site_symmetry_2
_geom_torsion_site_symmetry_3
_geom_torsion_site_symmetry_4
_geom_torsion_publ_flag
Fe1 C2 C3 C4 59.3(2) . . . . ?
Fe1 C2 C6 C5 -58.9(2) . . . . ?
Fe1 C3 C4 C5 59.4(2) . . . . ?
Fe1 C4 C5 C6 59.4(2) . . . . ?
Fe1 C5 C6 C2 59.4(2) . . . . ?
Fe1 C7 C8 C9 -59.5(2) . . . . ?
Fe1 C7 C11 C10 59.9(2) . . . . ?
Fe1 C8 C9 C10 -59.5(2) . . . . ?
Fe1 C9 C10 C11 -59.6(2) . . . . ?
Fe1 C10 C11 C7 -60.2(2) . . . . ?
Fe2 C12 C13 C14 -59.04(19) . . . . ?
Fe2 C12 C16 C15 59.7(2) . . . . ?
Fe2 C13 C14 C15 -59.5(2) . . . . ?
Fe2 C14 C15 C16 -59.1(2) . . . . ?
Fe2 C15 C16 C12 -59.45(19) . . . . ?
Fe2 C17 C18 C19 59.3(2) . . . . ?
Fe2 C17 C21 C20 -59.4(2) . . . . ?
Fe2 C18 C19 C20 59.4(2) . . . . ?
Fe2 C19 C20 C21 60.1(2) . . . . ?
Fe2 C20 C21 C17 60.1(2) . . . . ?
O1 C1 C2 Fe1 -53.6(3) . . . . ?
O1 C1 C2 C3 -148.6(3) . . . . ?
O1 C1 C2 C6 40.8(3) . . . . ?
O1 C1 C12 Fe2 -37.2(3) . . . . ?
O1 C1 C12 C13 54.4(3) . . . . ?
O1 C1 C12 C16 -130.3(3) . . . . ?
O1 C1 C22 C23 -159.7(2) . . . . ?
O1 C1 C22 C27 21.6(3) . . . . ?
C1 C2 C3 Fe1 129.1(3) . . . . ?
C1 C2 C3 C4 -171.6(3) . . . . ?
C1 C2 C6 Fe1 -129.3(3) . . . . ?
C1 C2 C6 C5 171.8(3) . . . . ?
C1 C12 C13 Fe2 -124.5(3) . . . . ?
C1 C12 C13 C14 176.4(2) . . . . ?
C1 C12 C16 Fe2 124.4(3) . . . . ?
C1 C12 C16 C15 -175.9(3) . . . . ?
C1 C22 C23 C24 -177.5(2) . . . . ?
C1 C22 C27 C26 178.1(2) . . . . ?
C2 C1 C12 Fe2 84.3(3) . . . . ?
C2 C1 C12 C13 175.9(3) . . . . ?
C2 C1 C12 C16 -8.8(4) . . . . ?
C2 C1 C22 C23 79.3(3) . . . . ?
C2 C1 C22 C27 -99.4(3) . . . . ?
C2 C3 C4 Fe1 -59.7(2) . . . . ?
C2 C3 C4 C5 -0.3(4) . . . . ?
C3 C2 C6 Fe1 58.59(19) . . . . ?
C3 C2 C6 C5 -0.3(3) . . . . ?
C3 C4 C5 Fe1 -59.3(2) . . . . ?
C3 C4 C5 C6 0.1(4) . . . . ?
C4 C5 C6 Fe1 -59.2(2) . . . . ?
C4 C5 C6 C2 0.2(3) . . . . ?
C6 C2 C3 Fe1 -58.89(19) . . . . ?
C6 C2 C3 C4 0.4(3) . . . . ?
C7 C8 C9 Fe1 59.7(2) . . . . ?
C7 C8 C9 C10 0.2(4) . . . . ?
C8 C7 C11 Fe1 -59.4(2) . . . . ?
C8 C7 C11 C10 0.5(4) . . . . ?
C8 C9 C10 Fe1 59.7(2) . . . . ?
C8 C9 C10 C11 0.1(4) . . . . ?
C9 C10 C11 Fe1 59.9(2) . . . . ?
C9 C10 C11 C7 -0.3(4) . . . . ?
C11 C7 C8 Fe1 59.1(2) . . . . ?
C11 C7 C8 C9 -0.4(4) . . . . ?
C12 C1 C2 Fe1 -174.5(2) . . . . ?
C12 C1 C2 C3 90.5(3) . . . . ?
C12 C1 C2 C6 -80.1(3) . . . . ?
C12 C1 C22 C23 -41.1(3) . . . . ?
C12 C1 C22 C27 140.2(2) . . . . ?
C12 C13 C14 Fe2 58.89(19) . . . . ?
C12 C13 C14 C15 -0.6(3) . . . . ?
C13 C12 C16 Fe2 -59.69(19) . . . . ?
C13 C12 C16 C15 0.0(3) . . . . ?
C13 C14 C15 Fe2 59.7(2) . . . . ?
C13 C14 C15 C16 0.6(3) . . . . ?
C14 C15 C16 Fe2 59.1(2) . . . . ?
C14 C15 C16 C12 -0.4(3) . . . . ?
C16 C12 C13 Fe2 59.46(19) . . . . ?
C16 C12 C13 C14 0.4(3) . . . . ?
C17 C18 C19 Fe2 -59.7(2) . . . . ?
C17 C18 C19 C20 -0.4(4) . . . . ?
C18 C17 C21 Fe2 59.1(2) . . . . ?
C18 C17 C21 C20 -0.3(3) . . . . ?
C18 C19 C20 Fe2 -59.9(2) . . . . ?
C18 C19 C20 C21 0.1(4) . . . . ?
C19 C20 C21 Fe2 -60.0(2) . . . . ?
C19 C20 C21 C17 0.1(4) . . . . ?
C21 C17 C18 Fe2 -58.8(2) . . . . ?
C21 C17 C18 C19 0.4(4) . . . . ?
C22 C1 C2 Fe1 65.5(3) . . . . ?
C22 C1 C2 C3 -29.6(4) . . . . ?
C22 C1 C2 C6 159.8(3) . . . . ?
C22 C1 C12 Fe2 -154.4(2) . . . . ?
C22 C1 C12 C13 -62.8(3) . . . . ?
C22 C1 C12 C16 112.5(3) . . . . ?
C22 C23 C24 C25 -1.0(4) . . . . ?
C22 C23 C24 C28 177.9(3) . . . . ?
C23 C22 C27 C26 -0.6(4) . . . . ?
C23 C24 C25 C26 0.2(4) . . . . ?
C23 C24 C28 F1 -69.0(3) . . . . ?
C23 C24 C28 F2 171.8(3) . . . . ?
C23 C24 C28 F3 50.5(4) . . . . ?
C24 C25 C26 C27 0.5(4) . . . . ?
C24 C25 C26 C29 -179.9(3) . . . . ?
C25 C24 C28 F1 109.9(3) . . . . ?
C25 C24 C28 F2 -9.3(4) . . . . ?
C25 C24 C28 F3 -130.5(3) . . . . ?
C25 C26 C27 C22 -0.3(4) . . . . ?
C25 C26 C29 F4 -119.6(3) . . . . ?
C25 C26 C29 F5 122.9(3) . . . . ?
C25 C26 C29 F6 0.5(4) . . . . ?
C27 C22 C23 C24 1.2(4) . . . . ?
C27 C26 C29 F4 60.0(4) . . . . ?
C27 C26 C29 F5 -57.5(4) . . . . ?
C27 C26 C29 F6 -179.9(3) . . . . ?
C28 C24 C25 C26 -178.7(3) . . . . ?
C29 C26 C27 C22 -179.9(2) . . . . ?

loop_
_twin_individual_id
_twin_individual_mass_fraction_refined
1 0.500(15)
2 0.500(15)
